data_7025390
loop_
_publ_author_name
'Viehweg, Julie A.'
'Stamps, Sarah M.'
'Dertinger, Jennifer J.'
'Green, Robert L.'
'Harris, Katherine E.'
'Butcher, Raymond J.'
'Andriole, Erica J.'
'Poutsma, J. C.'
'Berry, Steven M.'
'Bebout, Deborah C.'

_publ_section_title
;
 A synthetic model of Hg(II) sequestration.
;
_journal_issue 13
_journal_name_full 'Dalton transactions (Cambridge, England : 2003)'
_journal_page_first 3174
_journal_page_last 3176
_journal_paper_doi 10.1039/c000002g
_journal_volume 39
_journal_year 2010
_chemical_formula_sum 'C55 H74 Cl4 Hg5 N12 O16 S6'
_chemical_formula_weight 2496.37
_chemical_name_systematic
;
?
;
_space_group_IT_number 13
_symmetry_cell_setting monoclinic
_symmetry_space_group_name_Hall '-P 2yc'
_symmetry_space_group_name_H-M 'P 1 2/c 1'
_atom_sites_solution_hydrogens geom
_atom_sites_solution_primary direct
_atom_sites_solution_secondary difmap
_audit_creation_method SHELXL-97
_cell_angle_alpha 90.00
_cell_angle_beta 94.385(5)
_cell_angle_gamma 90.00
_cell_formula_units_Z 2
_cell_length_a 13.772(4)
_cell_length_b 11.538(3)
_cell_length_c 23.107(7)
_cell_measurement_reflns_used 5120
_cell_measurement_temperature 93(2)
_cell_measurement_theta_max 28.147
_cell_measurement_theta_min 2.384
_cell_volume 3661.0(18)
_computing_cell_refinement 'Bruker SMART'
_computing_data_collection 'Bruker SMART'
_computing_data_reduction 'Bruker SHELXTL'
_computing_molecular_graphics 'Bruker SHELXTL'
_computing_publication_material 'Bruker SHELXTL'
_computing_structure_refinement 'SHELXL-97 (Sheldrick, 1997)'
_computing_structure_solution 'SHELXS-97 (Sheldrick, 1990)'
_diffrn_ambient_temperature 93(2)
_diffrn_measured_fraction_theta_full 1.000
_diffrn_measured_fraction_theta_max 0.959
_diffrn_measurement_device_type 'CCD area detector'
_diffrn_measurement_method '\f and \w scans'
_diffrn_radiation_monochromator graphite
_diffrn_radiation_source 'fine-focus sealed tube'
_diffrn_radiation_type MoK\a
_diffrn_radiation_wavelength 0.71073
_diffrn_reflns_av_R_equivalents 0.0627
_diffrn_reflns_av_sigmaI/netI 0.1025
_diffrn_reflns_limit_h_max 18
_diffrn_reflns_limit_h_min -17
_diffrn_reflns_limit_k_max 15
_diffrn_reflns_limit_k_min -15
_diffrn_reflns_limit_l_max 28
_diffrn_reflns_limit_l_min -30
_diffrn_reflns_number 27029
_diffrn_reflns_theta_full 25.00
_diffrn_reflns_theta_max 28.55
_diffrn_reflns_theta_min 1.76
_exptl_absorpt_coefficient_mu 10.835
_exptl_absorpt_correction_T_max 1.0000
_exptl_absorpt_correction_T_min 0.6031
_exptl_absorpt_correction_type multi-scan
_exptl_absorpt_process_details 'Sadabs (Sheldrick, 1996)'
_exptl_crystal_colour colorless
_exptl_crystal_density_diffrn 2.264
_exptl_crystal_density_method 'not measured'
_exptl_crystal_description needle
_exptl_crystal_F_000 2360
_exptl_crystal_size_max 0.10
_exptl_crystal_size_mid 0.15
_exptl_crystal_size_min 0.4
_refine_diff_density_max 1.160
_refine_diff_density_min -0.997
_refine_diff_density_rms 0.197
_refine_ls_extinction_method none
_refine_ls_goodness_of_fit_ref 0.833
_refine_ls_hydrogen_treatment constr
_refine_ls_matrix_type full
_refine_ls_number_parameters 457
_refine_ls_number_reflns 8962
_refine_ls_number_restraints 20
_refine_ls_restrained_S_all 0.832
_refine_ls_R_factor_all 0.0710
_refine_ls_R_factor_gt 0.0349
_refine_ls_shift/su_max 0.001
_refine_ls_shift/su_mean 0.000
_refine_ls_structure_factor_coef Fsqd
_refine_ls_weighting_details 'calc w=1/[\s^2^(Fo^2^)+(0.0032P)^2^] where P=(Fo^2^+2Fc^2^)/3'
_refine_ls_weighting_scheme calc
_refine_ls_wR_factor_gt 0.0478
_refine_ls_wR_factor_ref 0.0529
_reflns_number_gt 5967
_reflns_number_total 8962
_reflns_threshold_expression I>2\s(I)
_cod_data_source_file c000002g.txt
_cod_data_source_block dbnewm
_cod_depositor_comments
;
The following automatic conversions were performed:

'_symmetry_cell_setting' value 'Monoclinic' changed to 'monoclinic'
according to /home/saulius/struct/CIF-dictionaries/cif_core.dic
dictionary named 'cif_core.dic' version 2.4.2 from 2011-04-26.

Automatic conversion script
Id: cif_fix_values 1891 2012-01-12 08:04:46Z andrius 
;
_cod_original_cell_volume 3661.2(18)
_cod_original_sg_symbol_H-M P2/c
_cod_database_code 7025390

loop_
_symmetry_equiv_pos_as_xyz
'x, y, z'
'-x, y, -z+1/2'
'-x, -y, -z'
'x, -y, z-1/2'

loop_
_atom_site_label
_atom_site_type_symbol
_atom_site_fract_x
_atom_site_fract_y
_atom_site_fract_z
_atom_site_U_iso_or_equiv
_atom_site_adp_type
_atom_site_occupancy
_atom_site_symmetry_multiplicity
_atom_site_calc_flag
_atom_site_refinement_flags
Hg1 Hg 0.5000 0.55656(3) 0.7500 0.01826(9) Uani 1 2 d S
Hg2 Hg 0.338600(19) 0.81697(2) 0.687324(10) 0.01852(6) Uani 1 1 d .
Hg3 Hg 0.595861(19) 0.96629(2) 0.671788(11) 0.01967(6) Uani 1 1 d .
Cl1 Cl 0.58363(12) 0.30783(14) 0.56078(6) 0.0327(4) Uani 1 1 d D
Cl2 Cl 0.06373(11) 1.12217(12) 0.62908(6) 0.0249(4) Uani 1 1 d D
S1A S 0.48262(12) 0.70195(13) 0.66235(7) 0.0194(4) Uani 1 1 d .
S1B S 0.43683(12) 1.03978(12) 0.68041(6) 0.0167(3) Uani 1 1 d .
S1C S 0.72232(12) 0.82519(13) 0.71511(6) 0.0176(4) Uani 1 1 d .
O11 O 0.6525(3) 0.3933(3) 0.54568(16) 0.122(3) Uani 1 1 d D
O12 O 0.5989(3) 0.2029(3) 0.52972(14) 0.086(2) Uani 1 1 d D
O13 O 0.48686(19) 0.3491(3) 0.54604(14) 0.0462(14) Uani 1 1 d D
O14 O 0.5960(2) 0.2856(3) 0.62192(10) 0.0299(12) Uani 1 1 d D
O21 O 0.0517(3) 1.0092(2) 0.65321(14) 0.0530(16) Uani 1 1 d D
O22 O 0.16546(16) 1.1482(3) 0.62917(14) 0.0438(14) Uani 1 1 d D
O23 O 0.0176(2) 1.2064(2) 0.66324(14) 0.0460(15) Uani 1 1 d D
O24 O 0.0205(2) 1.1248(3) 0.57077(10) 0.0423(14) Uani 1 1 d D
N1A N 0.3402(4) 0.4791(4) 0.7771(2) 0.0187(12) Uani 1 1 d .
N2A N 0.4235(4) 0.4314(4) 0.6729(2) 0.0242(13) Uani 1 1 d .
H2AB H 0.4726 0.3919 0.6556 0.029 Uiso 1 1 calc R
N1B N 0.1807(4) 0.7183(4) 0.6493(2) 0.0217(13) Uani 1 1 d .
N2B N 0.2733(4) 0.9094(4) 0.6006(2) 0.0239(13) Uani 1 1 d .
H2BB H 0.2331 0.9689 0.6117 0.029 Uiso 1 1 calc R
N1C N 0.6683(4) 0.9236(4) 0.5825(2) 0.0202(13) Uani 1 1 d .
N2C N 0.7387(4) 1.0866(4) 0.6705(2) 0.0188(12) Uani 1 1 d .
H2CB H 0.7200 1.1628 0.6766 0.023 Uiso 1 1 calc R
C1A C 0.2928(5) 0.5175(5) 0.8217(3) 0.0231(16) Uani 1 1 d .
H1AA H 0.3226 0.5760 0.8460 0.028 Uiso 1 1 calc R
C2A C 0.2021(5) 0.4759(5) 0.8342(3) 0.0288(17) Uani 1 1 d .
H2AA H 0.1705 0.5046 0.8664 0.035 Uiso 1 1 calc R
C3A C 0.1594(5) 0.3924(6) 0.7986(3) 0.0322(19) Uani 1 1 d .
H3AA H 0.0978 0.3615 0.8063 0.039 Uiso 1 1 calc R
C4A C 0.2052(5) 0.3538(5) 0.7522(3) 0.0309(18) Uani 1 1 d .
H4AA H 0.1747 0.2989 0.7261 0.037 Uiso 1 1 calc R
C5A C 0.2981(5) 0.3964(5) 0.7437(3) 0.0221(16) Uani 1 1 d .
C6A C 0.3582(5) 0.3446(5) 0.6972(3) 0.0297(18) Uani 1 1 d .
H6AA H 0.3978 0.2797 0.7142 0.036 Uiso 1 1 calc R
H6AB H 0.3136 0.3130 0.6654 0.036 Uiso 1 1 calc R
C7A C 0.3712(5) 0.5041(5) 0.6285(3) 0.0242(16) Uani 1 1 d .
H7AA H 0.3147 0.5409 0.6452 0.029 Uiso 1 1 calc R
H7AB H 0.3461 0.4547 0.5956 0.029 Uiso 1 1 calc R
C8A C 0.4366(5) 0.5976(5) 0.6063(2) 0.0256(17) Uani 1 1 d .
H8AA H 0.3999 0.6405 0.5747 0.031 Uiso 1 1 calc R
H8AB H 0.4928 0.5600 0.5897 0.031 Uiso 1 1 calc R
C1B C 0.1206(5) 0.6615(5) 0.6823(3) 0.0281(17) Uani 1 1 d .
H1BA H 0.1469 0.6286 0.7178 0.034 Uiso 1 1 calc R
C2B C 0.0225(5) 0.6485(6) 0.6673(3) 0.0351(19) Uani 1 1 d .
H2BA H -0.0175 0.6069 0.6919 0.042 Uiso 1 1 calc R
C3B C -0.0174(5) 0.6975(6) 0.6153(3) 0.0356(19) Uani 1 1 d .
H3BA H -0.0848 0.6901 0.6037 0.043 Uiso 1 1 calc R
C4B C 0.0451(5) 0.7578(5) 0.5808(3) 0.0271(17) Uani 1 1 d .
H4BA H 0.0208 0.7919 0.5451 0.032 Uiso 1 1 calc R
C5B C 0.1416(5) 0.7669(5) 0.5991(3) 0.0206(15) Uani 1 1 d .
C6B C 0.2130(5) 0.8306(6) 0.5649(3) 0.0291(17) Uani 1 1 d .
H6BA H 0.2552 0.7738 0.5468 0.035 Uiso 1 1 calc R
H6BB H 0.1771 0.8748 0.5334 0.035 Uiso 1 1 calc R
C7B C 0.3538(5) 0.9641(5) 0.5717(2) 0.0195(15) Uani 1 1 d .
H7BA H 0.3302 0.9872 0.5319 0.023 Uiso 1 1 calc R
H7BB H 0.4069 0.9070 0.5688 0.023 Uiso 1 1 calc R
C8B C 0.3936(5) 1.0694(5) 0.6043(2) 0.0218(16) Uani 1 1 d .
H8BA H 0.3420 1.1293 0.6037 0.026 Uiso 1 1 calc R
H8BB H 0.4482 1.1015 0.5839 0.026 Uiso 1 1 calc R
C1C C 0.6455(5) 0.8272(5) 0.5507(2) 0.0227(15) Uani 1 1 d .
H1CA H 0.5825 0.7945 0.5524 0.027 Uiso 1 1 calc R
C2C C 0.7103(5) 0.7739(5) 0.5157(3) 0.0237(16) Uani 1 1 d .
H2CA H 0.6923 0.7059 0.4942 0.028 Uiso 1 1 calc R
C3C C 0.8014(5) 0.8229(5) 0.5130(3) 0.0248(16) Uani 1 1 d .
H3CA H 0.8472 0.7890 0.4893 0.030 Uiso 1 1 calc R
C4C C 0.8256(5) 0.9213(5) 0.5449(3) 0.0244(16) Uani 1 1 d .
H4CA H 0.8882 0.9551 0.5432 0.029 Uiso 1 1 calc R
C5C C 0.7584(5) 0.9710(5) 0.5796(2) 0.0166(14) Uani 1 1 d .
C6C C 0.7801(5) 1.0808(5) 0.6130(2) 0.0197(15) Uani 1 1 d .
H6CA H 0.8516 1.0900 0.6190 0.024 Uiso 1 1 calc R
H6CB H 0.7546 1.1471 0.5893 0.024 Uiso 1 1 calc R
C7C C 0.8065(5) 1.0511(5) 0.7205(3) 0.0244(16) Uani 1 1 d .
H7CA H 0.7767 1.0693 0.7571 0.029 Uiso 1 1 calc R
H7CB H 0.8676 1.0960 0.7200 0.029 Uiso 1 1 calc R
C8C C 0.8302(4) 0.9210(5) 0.7190(3) 0.0197(15) Uani 1 1 d .
H8CA H 0.8723 0.9011 0.7543 0.024 Uiso 1 1 calc R
H8CB H 0.8678 0.9055 0.6850 0.024 Uiso 1 1 calc R
C1T C 0.0975(18) 0.4158(14) 0.9702(7) 0.058(6) Uani 0.50 1 d P
C2T C 0.1531(7) 0.4820(9) 1.0128(5) 0.077(3) Uani 1 1 d .
C3T C 0.1116(13) 0.5549(13) 1.0564(7) 0.041(4) Uani 0.50 1 d P
C4T C 0.0021(12) 0.5708(8) 1.0409(4) 0.067(3) Uani 1 1 d .
C5T C -0.0510(15) 0.495(3) 0.9948(19) 0.107(12) Uani 0.50 1 d P

loop_
_atom_site_aniso_label
_atom_site_aniso_U_11
_atom_site_aniso_U_22
_atom_site_aniso_U_33
_atom_site_aniso_U_23
_atom_site_aniso_U_13
_atom_site_aniso_U_12
Hg1 0.0131(2) 0.02179(19) 0.0199(2) 0.000 0.00111(16) 0.000
Hg2 0.01501(15) 0.02413(13) 0.01648(13) -0.00106(11) 0.00167(11) -0.00030(12)
Hg3 0.01026(14) 0.02696(13) 0.02188(14) -0.00200(11) 0.00185(11) 0.00023(12)
Cl1 0.0244(11) 0.0515(11) 0.0223(10) -0.0074(8) 0.0025(8) -0.0018(9)
Cl2 0.0165(10) 0.0336(9) 0.0250(10) -0.0032(7) 0.0045(8) 0.0015(8)
S1A 0.0146(10) 0.0235(9) 0.0203(9) -0.0003(7) 0.0030(7) 0.0011(7)
S1B 0.0131(9) 0.0214(8) 0.0160(8) 0.0016(7) 0.0022(7) 0.0021(7)
S1C 0.0162(10) 0.0202(8) 0.0163(8) -0.0003(7) 0.0018(7) 0.0005(7)
O11 0.101(6) 0.220(8) 0.040(4) 0.045(5) -0.015(4) -0.116(6)
O12 0.089(5) 0.118(5) 0.049(4) -0.053(4) -0.015(3) 0.068(4)
O13 0.041(4) 0.056(3) 0.041(3) -0.007(3) -0.003(3) 0.016(3)
O14 0.035(3) 0.034(3) 0.020(3) -0.003(2) 0.000(2) 0.001(2)
O21 0.072(5) 0.029(3) 0.055(4) 0.009(3) -0.011(3) -0.003(3)
O22 0.010(3) 0.083(4) 0.039(3) -0.015(3) 0.005(2) -0.006(3)
O23 0.027(3) 0.049(3) 0.064(4) -0.029(3) 0.018(3) 0.005(3)
O24 0.025(3) 0.081(4) 0.020(3) 0.010(3) -0.005(2) -0.018(3)
N1A 0.007(3) 0.016(3) 0.033(3) 0.001(2) 0.000(3) 0.000(2)
N2A 0.016(3) 0.025(3) 0.032(3) -0.005(3) 0.007(3) 0.003(3)
N1B 0.016(3) 0.028(3) 0.021(3) -0.002(2) -0.001(3) -0.001(3)
N2B 0.025(4) 0.025(3) 0.022(3) -0.004(2) 0.004(3) -0.007(3)
N1C 0.018(3) 0.031(3) 0.013(3) 0.001(2) 0.006(2) -0.006(3)
N2C 0.016(3) 0.026(3) 0.014(3) 0.000(2) -0.006(2) 0.005(2)
C1A 0.019(4) 0.023(3) 0.027(4) -0.001(3) 0.001(3) 0.003(3)
C2A 0.020(4) 0.030(4) 0.037(4) 0.008(3) 0.008(4) 0.009(3)
C3A 0.011(4) 0.035(4) 0.052(5) 0.019(4) 0.008(4) 0.001(3)
C4A 0.021(5) 0.027(4) 0.043(5) 0.012(3) -0.006(4) -0.001(3)
C5A 0.015(4) 0.021(3) 0.030(4) 0.007(3) -0.002(3) -0.002(3)
C6A 0.027(5) 0.026(4) 0.036(4) -0.006(3) 0.003(4) 0.002(3)
C7A 0.012(4) 0.037(4) 0.023(4) -0.012(3) 0.001(3) 0.004(3)
C8A 0.033(5) 0.031(4) 0.013(4) -0.004(3) 0.000(3) 0.005(3)
C1B 0.024(5) 0.033(4) 0.027(4) 0.004(3) -0.002(3) -0.002(3)
C2B 0.026(5) 0.048(5) 0.031(5) -0.003(4) -0.005(4) -0.014(4)
C3B 0.016(4) 0.039(4) 0.050(5) 0.002(4) -0.010(4) -0.005(4)
C4B 0.021(4) 0.030(4) 0.030(4) 0.001(3) -0.002(3) -0.001(3)
C5B 0.017(4) 0.020(3) 0.024(4) -0.006(3) -0.004(3) 0.002(3)
C6B 0.017(4) 0.052(5) 0.017(4) -0.001(3) -0.005(3) -0.002(4)
C7B 0.023(4) 0.023(3) 0.012(3) 0.002(3) -0.001(3) 0.001(3)
C8B 0.012(4) 0.027(4) 0.026(4) 0.009(3) -0.004(3) 0.005(3)
C1C 0.020(4) 0.032(4) 0.016(4) -0.002(3) -0.002(3) -0.005(3)
C2C 0.021(4) 0.032(4) 0.018(4) -0.006(3) 0.003(3) 0.004(3)
C3C 0.022(4) 0.034(4) 0.018(4) 0.006(3) 0.000(3) 0.004(3)
C4C 0.015(4) 0.034(4) 0.025(4) 0.007(3) 0.001(3) 0.003(3)
C5C 0.011(4) 0.029(3) 0.009(3) 0.007(3) -0.003(3) 0.001(3)
C6C 0.011(4) 0.027(4) 0.021(4) 0.009(3) 0.002(3) 0.001(3)
C7C 0.020(4) 0.029(4) 0.025(4) 0.004(3) 0.003(3) -0.005(3)
C8C 0.005(4) 0.030(4) 0.023(4) 0.004(3) 0.001(3) -0.006(3)
C1T 0.104(19) 0.036(10) 0.032(11) 0.021(8) -0.002(12) -0.028(12)
C2T 0.053(8) 0.081(7) 0.098(9) 0.044(7) 0.008(7) -0.011(6)
C3T 0.025(10) 0.041(10) 0.058(12) 0.032(8) 0.010(9) 0.001(8)
C4T 0.086(10) 0.059(7) 0.056(7) 0.019(5) 0.012(7) -0.023(8)
C5T 0.035(15) 0.077(17) 0.21(3) 0.117(19) 0.04(2) 0.013(16)

loop_
_atom_type_symbol
_atom_type_description
_atom_type_scat_dispersion_real
_atom_type_scat_dispersion_imag
_atom_type_scat_source
C C 0.0033 0.0016 'International Tables Vol C Tables 4.2.6.8 and 6.1.1.4'
H H 0.0000 0.0000 'International Tables Vol C Tables 4.2.6.8 and 6.1.1.4'
N N 0.0061 0.0033 'International Tables Vol C Tables 4.2.6.8 and 6.1.1.4'
O O 0.0106 0.0060 'International Tables Vol C Tables 4.2.6.8 and 6.1.1.4'
S S 0.1246 0.1234 'International Tables Vol C Tables 4.2.6.8 and 6.1.1.4'
Cl Cl 0.1484 0.1585 'International Tables Vol C Tables 4.2.6.8 and 6.1.1.4'
Hg Hg -2.3894 9.2266 'International Tables Vol C Tables 4.2.6.8 and 6.1.1.4'

loop_
_geom_angle_atom_site_label_1
_geom_angle_atom_site_label_2
_geom_angle_atom_site_label_3
_geom_angle
_geom_angle_site_symmetry_1
_geom_angle_site_symmetry_3
N2A Hg1 N2A 108.3(2) . 2_656
N2A Hg1 N1A 68.65(17) . .
N2A Hg1 N1A 86.85(16) 2_656 .
N2A Hg1 N1A 86.85(16) . 2_656
N2A Hg1 N1A 68.65(17) 2_656 2_656
N1A Hg1 N1A 138.1(2) . 2_656
N2A Hg1 S1A 160.00(13) . 2_656
N2A Hg1 S1A 78.94(12) 2_656 2_656
N1A Hg1 S1A 93.75(12) . 2_656
N1A Hg1 S1A 113.06(12) 2_656 2_656
N2A Hg1 S1A 78.94(12) . .
N2A Hg1 S1A 160.00(13) 2_656 .
N1A Hg1 S1A 113.06(12) . .
N1A Hg1 S1A 93.75(12) 2_656 .
S1A Hg1 S1A 100.61(7) 2_656 .
N2B Hg2 S1C 128.18(13) . 2_656
N2B Hg2 S1A 107.43(13) . .
S1C Hg2 S1A 124.38(5) 2_656 .
N2B Hg2 N1B 69.72(17) . .
S1C Hg2 N1B 89.51(12) 2_656 .
S1A Hg2 N1B 110.83(12) . .
N2B Hg2 S1B 72.91(12) . .
S1C Hg2 S1B 102.00(5) 2_656 .
S1A Hg2 S1B 94.36(5) . .
N1B Hg2 S1B 139.62(12) . .
S1B Hg3 N1C 126.19(13) . .
S1B Hg3 N2C 123.73(12) . .
N1C Hg3 N2C 73.45(17) . .
S1B Hg3 S1C 143.91(5) . .
N1C Hg3 S1C 83.67(13) . .
N2C Hg3 S1C 80.67(12) . .
O11 Cl1 O12 109.62(9) . .
O11 Cl1 O13 109.57(9) . .
O12 Cl1 O13 109.40(8) . .
O11 Cl1 O14 109.45(8) . .
O12 Cl1 O14 109.39(8) . .
O13 Cl1 O14 109.40(8) . .
O24 Cl2 O23 109.57(8) . .
O24 Cl2 O21 109.50(8) . .
O23 Cl2 O21 109.50(9) . .
O24 Cl2 O22 109.47(8) . .
O23 Cl2 O22 109.42(8) . .
O21 Cl2 O22 109.37(8) . .
C8A S1A Hg2 105.9(2) . .
C8A S1A Hg1 97.48(19) . .
Hg2 S1A Hg1 100.89(5) . .
C8B S1B Hg3 102.7(2) . .
C8B S1B Hg2 95.65(19) . .
Hg3 S1B Hg2 97.17(5) . .
C8C S1C Hg2 107.8(2) . 2_656
C8C S1C Hg3 99.24(19) . .
Hg2 S1C Hg3 96.56(5) 2_656 .
C5A N1A C1A 117.8(6) . .
C5A N1A Hg1 117.7(4) . .
C1A N1A Hg1 124.4(4) . .
C7A N2A C6A 111.7(5) . .
C7A N2A Hg1 109.2(3) . .
C6A N2A Hg1 111.1(4) . .
C1B N1B C5B 117.8(6) . .
C1B N1B Hg2 124.7(4) . .
C5B N1B Hg2 112.4(4) . .
C6B N2B C7B 115.4(5) . .
C6B N2B Hg2 111.1(4) . .
C7B N2B Hg2 108.8(4) . .
C1C N1C C5C 118.4(5) . .
C1C N1C Hg3 122.5(4) . .
C5C N1C Hg3 113.5(4) . .
C6C N2C C7C 115.0(5) . .
C6C N2C Hg3 110.8(3) . .
C7C N2C Hg3 107.2(3) . .
N1A C1A C2A 123.0(6) . .
C3A C2A C1A 118.0(6) . .
C4A C3A C2A 120.0(7) . .
C3A C4A C5A 118.7(7) . .
N1A C5A C4A 122.3(6) . .
N1A C5A C6A 116.9(6) . .
C4A C5A C6A 120.8(6) . .
N2A C6A C5A 112.3(5) . .
N2A C7A C8A 111.6(5) . .
C7A C8A S1A 114.1(4) . .
N1B C1B C2B 123.2(6) . .
C1B C2B C3B 119.0(7) . .
C4B C3B C2B 118.1(7) . .
C5B C4B C3B 119.1(6) . .
N1B C5B C4B 123.0(6) . .
N1B C5B C6B 114.7(6) . .
C4B C5B C6B 122.3(6) . .
N2B C6B C5B 112.3(5) . .
N2B C7B C8B 112.0(5) . .
C7B C8B S1B 113.9(4) . .
N1C C1C C2C 123.1(6) . .
C3C C2C C1C 118.0(6) . .
C4C C3C C2C 119.7(6) . .
C3C C4C C5C 120.2(6) . .
N1C C5C C4C 120.7(6) . .
N1C C5C C6C 117.3(5) . .
C4C C5C C6C 122.0(6) . .
N2C C6C C5C 115.1(5) . .
N2C C7C C8C 111.9(5) . .
C7C C8C S1C 114.5(4) . .
C4T C1T C2T 122.7(17) 3_567 .
C4T C1T C5T 64.0(17) 3_567 3_567
C2T C1T C5T 58.8(15) . 3_567
C1T C2T C5T 63(2) . 3_567
C1T C2T C3T 124.6(14) . .
C5T C2T C3T 63(2) 3_567 .
C2T C3T C5T 57.5(14) . 3_567
C2T C3T C4T 109.6(13) . .
C5T C3T C4T 52.1(13) 3_567 .
C5T C4T C1T 119(2) 3_567 3_567
C5T C4T C5T 58.8(17) 3_567 .
C1T C4T C5T 61.3(15) 3_567 .
C5T C4T C3T 62.9(19) 3_567 .
C1T C4T C3T 177.1(12) 3_567 .
C5T C4T C3T 120.4(18) . .
C4T C5T C5T 67(3) 3_567 3_567
C4T C5T C2T 125(4) 3_567 3_567
C5T C5T C2T 164(4) 3_567 3_567
C4T C5T C1T 170.3(16) 3_567 3_567
C5T C5T C1T 108(5) 3_567 3_567
C2T C5T C1T 58.3(16) 3_567 3_567
C4T C5T C3T 65(3) 3_567 3_567
C5T C5T C3T 131(5) 3_567 3_567
C2T C5T C3T 59.7(15) 3_567 3_567
C1T C5T C3T 117(2) 3_567 3_567
C4T C5T C4T 121.2(17) 3_567 .
C5T C5T C4T 54(3) 3_567 .
C2T C5T C4T 113(3) 3_567 .
C1T C5T C4T 55(2) 3_567 .
C3T C5T C4T 167.0(17) 3_567 .

loop_
_geom_bond_atom_site_label_1
_geom_bond_atom_site_label_2
_geom_bond_distance
_geom_bond_site_symmetry_2
Hg1 N2A 2.467(5) .
Hg1 N2A 2.467(5) 2_656
Hg1 N1A 2.499(5) .
Hg1 N1A 2.499(5) 2_656
Hg1 S1A 2.6266(16) 2_656
Hg1 S1A 2.6266(16) .
Hg2 N2B 2.385(5) .
Hg2 S1C 2.4668(16) 2_656
Hg2 S1A 2.4907(17) .
Hg2 N1B 2.550(5) .
Hg2 S1B 2.9152(16) .
Hg3 S1B 2.3711(17) .
Hg3 N1C 2.410(5) .
Hg3 N2C 2.410(5) .
Hg3 S1C 2.5336(16) .
Cl1 O11 1.4298(17) .
Cl1 O12 1.4314(17) .
Cl1 O13 1.4317(18) .
Cl1 O14 1.4331(17) .
Cl2 O24 1.4309(17) .
Cl2 O23 1.4310(17) .
Cl2 O21 1.4318(18) .
Cl2 O22 1.4326(18) .
S1A C8A 1.844(6) .
S1B C8B 1.844(6) .
S1C C8C 1.848(6) .
S1C Hg2 2.4668(16) 2_656
N1A C5A 1.331(7) .
N1A C1A 1.338(7) .
N2A C7A 1.471(7) .
N2A C6A 1.485(7) .
N1B C1B 1.340(7) .
N1B C5B 1.362(7) .
N2B C6B 1.446(7) .
N2B C7B 1.478(7) .
N1C C1C 1.357(7) .
N1C C5C 1.364(7) .
N2C C6C 1.485(7) .
N2C C7C 1.488(7) .
C1A C2A 1.389(8) .
C2A C3A 1.370(9) .
C3A C4A 1.359(9) .
C4A C5A 1.398(8) .
C5A C6A 1.528(8) .
C7A C8A 1.519(8) .
C1B C2B 1.377(9) .
C2B C3B 1.403(9) .
C3B C4B 1.403(8) .
C4B C5B 1.368(8) .
C5B C6B 1.500(8) .
C7B C8B 1.510(7) .
C1C C2C 1.393(8) .
C2C C3C 1.382(8) .
C3C C4C 1.381(8) .
C4C C5C 1.393(8) .
C5C C6C 1.502(8) .
C7C C8C 1.537(7) .
C1T C4T 1.39(2) 3_567
C1T C2T 1.42(2) .
C1T C5T 1.49(5) 3_567
C2T C5T 1.43(2) 3_567
C2T C3T 1.462(19) .
C3T C5T 1.51(5) 3_567
C3T C4T 1.53(2) .
C4T C5T 1.34(4) 3_567
C4T C1T 1.39(2) 3_567
C4T C5T 1.52(4) .
C5T C4T 1.34(4) 3_567
C5T C5T 1.41(5) 3_567
C5T C2T 1.43(2) 3_567
C5T C1T 1.49(5) 3_567
C5T C3T 1.51(5) 3_567

loop_
_geom_hbond_atom_site_label_D
_geom_hbond_atom_site_label_H
_geom_hbond_atom_site_label_A
_geom_hbond_distance_DH
_geom_hbond_distance_HA
_geom_hbond_distance_DA
_geom_hbond_angle_DHA
_geom_hbond_site_symmetry_A
N2A H2AB O14 0.93 2.28 3.207(6) 174.2 .
N2A H2AB O13 0.93 2.60 3.262(6) 128.5 .
N2B H2BB O22 0.93 2.32 3.222(6) 164.3 .
N2C H2CB O14 0.93 2.49 3.172(6) 130.4 1_565
C3A H3AA O23 0.95 2.53 3.414(7) 155.1 2_546
C7B H7BB O12 0.99 2.60 3.141(6) 114.3 3_666
C8B H8BA O22 0.99 2.55 3.361(7) 138.7 .
C3C H3CA O24 0.95 2.57 3.294(7) 132.9 3_676
C6C H6CB O12 0.99 2.54 3.344(7) 138.2 1_565
C8C H8CA O21 0.99 2.62 3.415(7) 137.1 2_656

loop_
_geom_torsion_atom_site_label_1
_geom_torsion_atom_site_label_2
_geom_torsion_atom_site_label_3
_geom_torsion_atom_site_label_4
_geom_torsion
_geom_torsion_site_symmetry_1
_geom_torsion_site_symmetry_4
N2B Hg2 S1A C8A -59.4(2) . .
S1C Hg2 S1A C8A 119.4(2) 2_656 .
N1B Hg2 S1A C8A 15.0(2) . .
S1B Hg2 S1A C8A -132.9(2) . .
N2B Hg2 S1A Hg1 -160.53(13) . .
S1C Hg2 S1A Hg1 18.27(8) 2_656 .
N1B Hg2 S1A Hg1 -86.15(13) . .
S1B Hg2 S1A Hg1 126.02(5) . .
N2A Hg1 S1A C8A -5.1(2) . .
N2A Hg1 S1A C8A 108.4(4) 2_656 .
N1A Hg1 S1A C8A -66.0(2) . .
N1A Hg1 S1A C8A 80.9(2) 2_656 .
S1A Hg1 S1A C8A -164.8(2) 2_656 .
N2A Hg1 S1A Hg2 102.70(13) . .
N2A Hg1 S1A Hg2 -143.7(3) 2_656 .
N1A Hg1 S1A Hg2 41.81(13) . .
N1A Hg1 S1A Hg2 -171.25(12) 2_656 .
S1A Hg1 S1A Hg2 -56.94(4) 2_656 .
N1C Hg3 S1B C8B -6.2(2) . .
N2C Hg3 S1B C8B 87.4(2) . .
S1C Hg3 S1B C8B -146.7(2) . .
N1C Hg3 S1B Hg2 91.23(15) . .
N2C Hg3 S1B Hg2 -175.09(13) . .
S1C Hg3 S1B Hg2 -49.28(10) . .
N2B Hg2 S1B C8B -12.5(2) . .
S1C Hg2 S1B C8B -139.1(2) 2_656 .
S1A Hg2 S1B C8B 94.4(2) . .
N1B Hg2 S1B C8B -35.4(3) . .
N2B Hg2 S1B Hg3 -116.11(14) . .
S1C Hg2 S1B Hg3 117.32(5) 2_656 .
S1A Hg2 S1B Hg3 -9.21(6) . .
N1B Hg2 S1B Hg3 -139.01(17) . .
S1B Hg3 S1C C8C -133.0(2) . .
N1C Hg3 S1C C8C 78.1(2) . .
N2C Hg3 S1C C8C 3.9(2) . .
S1B Hg3 S1C Hg2 -23.62(11) . 2_656
N1C Hg3 S1C Hg2 -172.53(13) . 2_656
N2C Hg3 S1C Hg2 113.27(12) . 2_656
N2A Hg1 N1A C5A 10.2(4) . .
N2A Hg1 N1A C5A -100.9(4) 2_656 .
N1A Hg1 N1A C5A -48.3(4) 2_656 .
S1A Hg1 N1A C5A -179.6(4) 2_656 .
S1A Hg1 N1A C5A 77.2(4) . .
N2A Hg1 N1A C1A -167.6(5) . .
N2A Hg1 N1A C1A 81.3(5) 2_656 .
N1A Hg1 N1A C1A 133.9(5) 2_656 .
S1A Hg1 N1A C1A 2.6(5) 2_656 .
S1A Hg1 N1A C1A -100.6(5) . .
N2A Hg1 N2A C7A 175.8(4) 2_656 .
N1A Hg1 N2A C7A 96.8(4) . .
N1A Hg1 N2A C7A -117.9(4) 2_656 .
S1A Hg1 N2A C7A 67.2(6) 2_656 .
S1A Hg1 N2A C7A -23.5(4) . .
N2A Hg1 N2A C6A 52.2(3) 2_656 .
N1A Hg1 N2A C6A -26.8(4) . .
N1A Hg1 N2A C6A 118.5(4) 2_656 .
S1A Hg1 N2A C6A -56.4(6) 2_656 .
S1A Hg1 N2A C6A -147.1(4) . .
N2B Hg2 N1B C1B -152.8(5) . .
S1C Hg2 N1B C1B -21.3(5) 2_656 .
S1A Hg2 N1B C1B 105.6(5) . .
S1B Hg2 N1B C1B -129.5(4) . .
N2B Hg2 N1B C5B 1.2(4) . .
S1C Hg2 N1B C5B 132.6(4) 2_656 .
S1A Hg2 N1B C5B -100.4(4) . .
S1B Hg2 N1B C5B 24.5(5) . .
S1C Hg2 N2B C6B -98.0(4) 2_656 .
S1A Hg2 N2B C6B 80.8(4) . .
N1B Hg2 N2B C6B -25.6(4) . .
S1B Hg2 N2B C6B 170.0(4) . .
S1C Hg2 N2B C7B 133.9(3) 2_656 .
S1A Hg2 N2B C7B -47.4(4) . .
N1B Hg2 N2B C7B -153.7(4) . .
S1B Hg2 N2B C7B 41.9(3) . .
S1B Hg3 N1C C1C -76.8(5) . .
N2C Hg3 N1C C1C 163.2(5) . .
S1C Hg3 N1C C1C 81.1(5) . .
S1B Hg3 N1C C5C 130.0(4) . .
N2C Hg3 N1C C5C 10.0(4) . .
S1C Hg3 N1C C5C -72.2(4) . .
S1B Hg3 N2C C6C -113.8(3) . .
N1C Hg3 N2C C6C 9.0(3) . .
S1C Hg3 N2C C6C 95.2(4) . .
S1B Hg3 N2C C7C 120.0(3) . .
N1C Hg3 N2C C7C -117.1(4) . .
S1C Hg3 N2C C7C -31.0(3) . .
C5A N1A C1A C2A -0.6(9) . .
Hg1 N1A C1A C2A 177.2(5) . .
N1A C1A C2A C3A -0.6(10) . .
C1A C2A C3A C4A -0.9(10) . .
C2A C3A C4A C5A 3.3(10) . .
C1A N1A C5A C4A 3.3(9) . .
Hg1 N1A C5A C4A -174.7(5) . .
C1A N1A C5A C6A -173.6(5) . .
Hg1 N1A C5A C6A 8.5(7) . .
C3A C4A C5A N1A -4.7(10) . .
C3A C4A C5A C6A 172.0(6) . .
C7A N2A C6A C5A -81.0(7) . .
Hg1 N2A C6A C5A 41.2(6) . .
N1A C5A C6A N2A -33.8(8) . .
C4A C5A C6A N2A 149.3(6) . .
C6A N2A C7A C8A 176.5(5) . .
Hg1 N2A C7A C8A 53.3(5) . .
N2A C7A C8A S1A -62.6(6) . .
Hg2 S1A C8A C7A -69.0(5) . .
Hg1 S1A C8A C7A 34.6(5) . .
C5B N1B C1B C2B 1.2(9) . .
Hg2 N1B C1B C2B 154.0(5) . .
N1B C1B C2B C3B -0.6(10) . .
C1B C2B C3B C4B 0.1(10) . .
C2B C3B C4B C5B -0.3(10) . .
C1B N1B C5B C4B -1.5(9) . .
Hg2 N1B C5B C4B -157.4(5) . .
C1B N1B C5B C6B 179.1(5) . .
Hg2 N1B C5B C6B 23.1(6) . .
C3B C4B C5B N1B 1.0(9) . .
C3B C4B C5B C6B -179.6(6) . .
C7B N2B C6B C5B 172.4(5) . .
Hg2 N2B C6B C5B 48.0(6) . .
N1B C5B C6B N2B -48.5(7) . .
C4B C5B C6B N2B 132.1(6) . .
C6B N2B C7B C8B 162.8(5) . .
Hg2 N2B C7B C8B -71.5(5) . .
N2B C7B C8B S1B 57.0(6) . .
Hg3 S1B C8B C7B 82.5(4) . .
Hg2 S1B C8B C7B -16.2(5) . .
C5C N1C C1C C2C 0.6(9) . .
Hg3 N1C C1C C2C -151.4(5) . .
N1C C1C C2C C3C -0.7(9) . .
C1C C2C C3C C4C 0.4(9) . .
C2C C3C C4C C5C -0.1(9) . .
C1C N1C C5C C4C -0.3(8) . .
Hg3 N1C C5C C4C 154.1(4) . .
C1C N1C C5C C6C 177.2(5) . .
Hg3 N1C C5C C6C -28.3(6) . .
C3C C4C C5C N1C 0.0(9) . .
C3C C4C C5C C6C -177.4(5) . .
C7C N2C C6C C5C 95.4(6) . .
Hg3 N2C C6C C5C -26.3(6) . .
N1C C5C C6C N2C 38.1(7) . .
C4C C5C C6C N2C -144.4(6) . .
C6C N2C C7C C8C -67.8(6) . .
Hg3 N2C C7C C8C 55.8(5) . .
N2C C7C C8C S1C -55.2(6) . .
Hg2 S1C C8C C7C -76.8(4) 2_656 .
Hg3 S1C C8C C7C 23.2(4) . .
C4T C1T C2T C5T -0.7(13) 3_567 3_567
C4T C1T C2T C3T 11.7(19) 3_567 .
C5T C1T C2T C3T 12.4(14) 3_567 .
C1T C2T C3T C5T -12.4(13) . 3_567
C1T C2T C3T C4T -12.8(15) . .
C5T C2T C3T C4T -0.3(9) 3_567 .
C2T C3T C4T C5T 0.4(10) . 3_567
C2T C3T C4T C1T 136(25) . 3_567
C5T C3T C4T C1T 136(25) 3_567 3_567
C2T C3T C4T C5T 13.2(16) . .
C5T C3T C4T C5T 12.8(17) 3_567 .
C5T C4T C5T C4T 0.000(2) 3_567 3_567
C1T C4T C5T C4T 169.5(19) 3_567 3_567
C3T C4T C5T C4T -13.3(19) . 3_567
C1T C4T C5T C5T 169.5(19) 3_567 3_567
C3T C4T C5T C5T -13.3(19) . 3_567
C5T C4T C5T C2T -169(2) 3_567 3_567
C1T C4T C5T C2T 0.6(12) 3_567 3_567
C3T C4T C5T C2T 177.8(10) . 3_567
C5T C4T C5T C1T -169.5(19) 3_567 3_567
C3T C4T C5T C1T 177.2(12) . 3_567
C5T C4T C5T C3T -115(12) 3_567 3_567
C1T C4T C5T C3T 54(11) 3_567 3_567
C3T C4T C5T C3T -129(11) . 3_567
